data_4128407
loop_
_publ_author_name
'Kang, Suk-Il'
'Lee, Milim'
'Lee, Dongwhan'

_publ_section_title
;
 Weak Links To Differentiate Weak Bonds: Size-Selective Response of
 \p-Conjugated Macrocycle Gels to Ammonium Ions.
;
_journal_issue 14
_journal_name_full 'Journal of the American Chemical Society'
_journal_page_first 5980
_journal_page_last 5986
_journal_paper_doi 10.1021/jacs.9b01002
_journal_volume 141
_journal_year 2019
_chemical_formula_moiety 'C30 H28 N6 O4, H2 O'
_chemical_formula_sum 'C30 H30 N6 O5'
_chemical_formula_weight 554.61
_space_group_crystal_system monoclinic
_space_group_IT_number 14
_space_group_name_Hall '-P 2ybc'
_space_group_name_H-M_alt 'P 1 21/c 1'
_symmetry_Int_Tables_number 14
_atom_sites_solution_primary iterative
_audit_creation_date 2019-01-08
_audit_creation_method
;
Olex2 1.2
(compiled 2018.05.29 svn.r3508 for OlexSys, GUI svn.r5506)
;
_cell_angle_alpha 90
_cell_angle_beta 98.907(5)
_cell_angle_gamma 90
_cell_formula_units_Z 4
_cell_length_a 8.5118(4)
_cell_length_b 21.5727(10)
_cell_length_c 14.8041(7)
_cell_measurement_reflns_used 4516
_cell_measurement_temperature 99.99(10)
_cell_measurement_theta_max 29.1010
_cell_measurement_theta_min 3.9550
_cell_volume 2685.6(2)
_computing_cell_refinement
;
CrysAlisPro, Agilent Technologies,
Version 1.171.37.35h (release 09-02-2015 CrysAlis171 .NET)
(compiled Feb  9 2015,16:26:32)
;
_computing_data_collection
;
CrysAlisPro, Agilent Technologies,
Version 1.171.37.35h (release 09-02-2015 CrysAlis171 .NET)
(compiled Feb  9 2015,16:26:32)
;
_computing_data_reduction
;
CrysAlisPro, Agilent Technologies,
Version 1.171.37.35h (release 09-02-2015 CrysAlis171 .NET)
(compiled Feb  9 2015,16:26:32)
;
_computing_molecular_graphics 'Olex2 (Dolomanov et al., 2009)'
_computing_publication_material 'Olex2 (Dolomanov et al., 2009)'
_computing_structure_refinement 'olex2.refine (Bourhis et al., 2015)'
_computing_structure_solution 'olex2.solve (Bourhis et al., 2015)'
_diffrn_ambient_environment N~2~
_diffrn_ambient_temperature 99.99(10)
_diffrn_detector 'CCD plate'
_diffrn_detector_area_resol_mean 10.4525
_diffrn_detector_type AtlasS2
_diffrn_measured_fraction_theta_full 0.9930
_diffrn_measured_fraction_theta_max 0.8195
_diffrn_measurement_details
;
#__ type_ start__ end____ width___ exp.time_
  1 omega   35.00  100.00   1.0000  127.8750
omega____ theta____ kappa____ phi______ frames
    -       11.5133  178.0000  120.0000 65

#__ type_ start__ end____ width___ exp.time_
  2 omega  -57.00   37.00   1.0000  127.8750
omega____ theta____ kappa____ phi______ frames
    -       11.5133  -77.0000  -90.0000 94
;
_diffrn_measurement_device 'four-circle diffractometer'
_diffrn_measurement_device_type 'SuperNova, Dual, Cu at zero, AtlasS2'
_diffrn_measurement_method '\w scans'
_diffrn_orient_matrix_UB_11 0.0107354000
_diffrn_orient_matrix_UB_12 0.0236400000
_diffrn_orient_matrix_UB_13 -0.0318190000
_diffrn_orient_matrix_UB_21 0.0563779000
_diffrn_orient_matrix_UB_22 0.0147035000
_diffrn_orient_matrix_UB_23 0.0334973000
_diffrn_orient_matrix_UB_31 0.0617606000
_diffrn_orient_matrix_UB_32 -0.0175087000
_diffrn_orient_matrix_UB_33 -0.0147845000
_diffrn_radiation_monochromator mirror
_diffrn_radiation_probe x-ray
_diffrn_radiation_type 'Mo K\a'
_diffrn_radiation_wavelength 0.71073
_diffrn_reflns_av_R_equivalents 0.0277
_diffrn_reflns_av_unetI/netI 0.0479
_diffrn_reflns_limit_h_max 11
_diffrn_reflns_limit_h_min -11
_diffrn_reflns_limit_k_max 21
_diffrn_reflns_limit_k_min -29
_diffrn_reflns_limit_l_max 15
_diffrn_reflns_limit_l_min -20
_diffrn_reflns_number 11390
_diffrn_reflns_theta_full 25.0000
_diffrn_reflns_theta_max 29.66
_diffrn_reflns_theta_min 3.40
_diffrn_source 'SuperNova (Mo) X-ray Source'
_exptl_absorpt_coefficient_mu 0.096
_exptl_absorpt_correction_T_max 1.00000
_exptl_absorpt_correction_T_min 0.89329
_exptl_absorpt_correction_type multi-scan
_exptl_absorpt_process_details
;
CrysAlisPro, Agilent Technologies,
Version 1.171.37.35h (release 09-02-2015 CrysAlis171 .NET)
(compiled Feb  9 2015,16:26:32)
Empirical absorption correction using spherical harmonics,
 implemented in SCALE3 ABSPACK scaling algorithm.
;
_exptl_crystal_colour 'clear colourless'
_exptl_crystal_colour_lustre clear
_exptl_crystal_colour_primary colourless
_exptl_crystal_density_diffrn 1.3716
_exptl_crystal_description irregular
_exptl_crystal_F_000 1168.5612
_exptl_crystal_size_max 0.1
_exptl_crystal_size_mid 0.08
_exptl_crystal_size_min 0.07
_refine_diff_density_max 0.5230
_refine_diff_density_min -0.4344
_refine_diff_density_rms 0.0957
_refine_ls_d_res_high 0.7180
_refine_ls_d_res_low 5.9970
_refine_ls_goodness_of_fit_ref 1.0581
_refine_ls_hydrogen_treatment mixed
_refine_ls_matrix_type full
_refine_ls_number_constraints 44
_refine_ls_number_parameters 386
_refine_ls_number_reflns 6229
_refine_ls_number_restraints 0
_refine_ls_restrained_S_all 1.0581
_refine_ls_R_factor_all 0.0699
_refine_ls_R_factor_gt 0.0487
_refine_ls_shift/su_max 0.0005
_refine_ls_shift/su_mean 0.0001
_refine_ls_structure_factor_coef Fsqd
_refine_ls_weighting_details 'w=1/[\s^2^(Fo^2^)+(0.0685P)^2^+0.6597P] where P=(Fo^2^+2Fc^2^)/3'
_refine_ls_weighting_scheme calc
_refine_ls_wR_factor_gt 0.1253
_refine_ls_wR_factor_ref 0.1391
_reflns_Friedel_coverage 0.0
_reflns_limit_h_max 11
_reflns_limit_h_min -11
_reflns_limit_k_max 29
_reflns_limit_k_min 0
_reflns_limit_l_max 20
_reflns_limit_l_min 0
_reflns_number_gt 4782
_reflns_number_total 6229
_reflns_threshold_expression I>=2u(I)
_cod_data_source_file ja9b01002_si_002.cif
_cod_data_source_block ML2-113
_cod_database_code 4128407
_chemical_oxdiff_formula C24H20O4N6
_reflns_odcompleteness_completeness 98.85
_reflns_odcompleteness_iscentric 1
_reflns_odcompleteness_theta 26.32
_olex2_refinement_description
;
1. Fixed Uiso
 At 1.2 times of:
  All C(H) groups
 At 1.5 times of:
  All C(H,H,H) groups, All O(H) groups
2.a Aromatic/amide H refined with riding coordinates:
 C14(H14), C22(H22), C26(H26), C27(H27), C28(H28), C32(H32), C34(H34), C35(H35)
2.b Idealised Me refined as rotating group:
 C36(H36a,H36b,H36c), C37(H37a,H37b,H37c), C38(H38a,H38b,H38c), C39(H39a,H39b,
 H39c), C40(H40a,H40b,H40c), C41(H41a,H41b,H41c)
2.c Idealised tetrahedral OH refined as rotating group:
 O1(H1), O3(H3)
;
_olex2_date_sample_data_collection 1442373292.74
_olex2_submission_special_instructions 'No special instructions were received'

loop_
_space_group_symop_id
_space_group_symop_operation_xyz
1 x,y,z
2 -x,y+1/2,-z+1/2
3 -x,-y,-z
4 x,-y-1/2,z-1/2

loop_
_atom_site_label
_atom_site_type_symbol
_atom_site_fract_x
_atom_site_fract_y
_atom_site_fract_z
_atom_site_U_iso_or_equiv
_atom_site_adp_type
_atom_site_occupancy
_atom_site_refinement_flags_posn
O1 O -0.88923(14) 0.39895(6) 0.00332(8) 0.0193(3) Uani 1.000000 .
H1 H -0.8365(7) 0.3741(7) -0.0214(9) 0.0289(4) Uiso 1.000000 GR
O2 O 0.64443(14) 0.20371(5) 0.49124(8) 0.0182(3) Uani 1.000000 .
O3 O 1.43436(14) 0.41114(6) 0.79997(8) 0.0202(3) Uani 1.000000 .
H3 H 1.3831(4) 0.3842(6) 0.8214(11) 0.0302(4) Uiso 1.000000 GR
O4 O -0.09755(14) 0.18434(5) 0.31972(8) 0.0177(3) Uani 1.000000 .
N6 N 0.57744(16) 0.33285(6) 0.48407(9) 0.0143(3) Uani 1.000000 .
N7 N -0.06236(16) 0.31641(6) 0.33118(9) 0.0146(3) Uani 1.000000 .
N8 N 0.08005(16) 0.28902(7) 0.35463(9) 0.0166(3) Uani 1.000000 .
N9 N 0.55080(16) 0.39395(6) 0.49073(9) 0.0165(3) Uani 1.000000 .
N10 N -0.06757(16) 0.37781(7) 0.34559(10) 0.0168(3) Uani 1.000000 .
N11 N 0.45258(16) 0.29877(7) 0.44553(9) 0.0161(3) Uani 1.000000 .
C12 C 1.11643(19) 0.37368(8) 0.63778(11) 0.0167(3) Uani 1.000000 .
C13 C 0.73038(19) 0.30787(8) 0.52002(10) 0.0140(3) Uani 1.000000 .
C14 C -0.32886(19) 0.32408(8) 0.25157(11) 0.0160(3) Uani 1.000000 .
H14 H -0.31693(19) 0.36683(8) 0.25702(11) 0.0192(4) Uiso 1.000000 R
C15 C 0.08281(19) 0.39160(8) 0.38134(11) 0.0157(3) Uani 1.000000 .
C16 C -0.47126(19) 0.29987(8) 0.20676(11) 0.0165(4) Uani 1.000000 .
C17 C -0.21964(19) 0.22106(8) 0.28167(11) 0.0148(3) Uani 1.000000 .
C18 C -0.59226(19) 0.34208(8) 0.16592(11) 0.0172(4) Uani 1.000000 .
C19 C 0.17310(19) 0.33670(8) 0.38722(11) 0.0147(3) Uani 1.000000 .
C20 C 0.33758(19) 0.34120(8) 0.42637(11) 0.0145(3) Uani 1.000000 .
C21 C 0.39671(19) 0.40020(8) 0.45399(11) 0.0153(3) Uani 1.000000 .
C22 C -0.36382(19) 0.19742(8) 0.23651(11) 0.0174(4) Uani 1.000000 .
H22 H -0.37674(19) 0.15471(8) 0.23100(11) 0.0209(4) Uiso 1.000000 R
C23 C -0.6845(2) 0.37982(8) 0.12927(11) 0.0169(4) Uani 1.000000 .
C24 C 0.99894(19) 0.33020(8) 0.59555(11) 0.0160(3) Uani 1.000000 .
C25 C -0.20412(19) 0.28580(8) 0.28835(11) 0.0145(3) Uani 1.000000 .
C26 C 0.1460(2) 0.45141(8) 0.40976(11) 0.0186(4) Uani 1.000000 .
H26 H 0.0812(2) 0.48635(8) 0.40389(11) 0.0224(4) Uiso 1.000000 R
C27 C -0.4871(2) 0.23563(8) 0.19999(12) 0.0184(4) Uani 1.000000 .
H27 H -0.5816(2) 0.21847(8) 0.17062(12) 0.0221(4) Uiso 1.000000 R
C28 C 0.9139(2) 0.22460(8) 0.56390(12) 0.0190(4) Uani 1.000000 .
H28 H 0.9377(2) 0.18249(8) 0.56649(12) 0.0228(4) Uiso 1.000000 R
C29 C 1.21385(19) 0.40784(8) 0.67892(11) 0.0167(3) Uani 1.000000 .
C30 C -0.79092(19) 0.42670(8) 0.08008(11) 0.0161(3) Uani 1.000000 .
C31 C 0.76173(19) 0.24386(8) 0.52452(11) 0.0150(3) Uani 1.000000 .
C32 C 0.84873(19) 0.35006(8) 0.55452(11) 0.0155(3) Uani 1.000000 .
H32 H 0.82709(19) 0.39230(8) 0.55007(11) 0.0186(4) Uiso 1.000000 R
C33 C 1.32970(19) 0.44840(8) 0.73758(11) 0.0157(3) Uani 1.000000 .
C34 C 1.0293(2) 0.26652(8) 0.59890(12) 0.0194(4) Uani 1.000000 .
H34 H 1.1290(2) 0.25225(8) 0.62519(12) 0.0232(4) Uiso 1.000000 R
C35 C 0.3027(2) 0.45579(8) 0.44546(12) 0.0186(4) Uani 1.000000 .
H35 H 0.3479(2) 0.49387(8) 0.46391(12) 0.0223(4) Uiso 1.000000 R
C36 C 1.4341(2) 0.48368(9) 0.68111(12) 0.0244(4) Uani 1.000000 .
H36a H 1.5105(10) 0.5078(5) 0.72086(14) 0.0366(6) Uiso 1.000000 GR
H36b H 1.4886(11) 0.45488(9) 0.6474(7) 0.0366(6) Uiso 1.000000 GR
H36c H 1.3693(3) 0.5107(4) 0.6393(6) 0.0366(6) Uiso 1.000000 GR
C37 C 1.2404(2) 0.49338(8) 0.79088(12) 0.0203(4) Uani 1.000000 .
H37a H 1.1808(11) 0.47045(8) 0.8297(6) 0.0304(6) Uiso 1.000000 GR
H37b H 1.3151(2) 0.5199(4) 0.8276(6) 0.0304(6) Uiso 1.000000 GR
H37c H 1.1690(11) 0.5180(4) 0.74887(12) 0.0304(6) Uiso 1.000000 GR
C38 C 0.6770(2) 0.13885(8) 0.50465(12) 0.0202(4) Uani 1.000000 .
H38a H 0.5889(7) 0.11519(8) 0.4742(7) 0.0304(6) Uiso 1.000000 GR
H38b H 0.7714(8) 0.12832(14) 0.4799(8) 0.0304(6) Uiso 1.000000 GR
H38c H 0.6926(15) 0.12963(13) 0.56886(13) 0.0304(6) Uiso 1.000000 GR
C39 C -0.6923(2) 0.47876(8) 0.04683(12) 0.0215(4) Uani 1.000000 .
H39a H -0.6248(11) 0.46195(12) 0.0067(7) 0.0323(6) Uiso 1.000000 GR
H39b H -0.7621(2) 0.5091(3) 0.0146(7) 0.0323(6) Uiso 1.000000 GR
H39c H -0.6282(11) 0.4979(4) 0.09836(14) 0.0323(6) Uiso 1.000000 GR
C40 C -0.9050(2) 0.45263(9) 0.14042(12) 0.0238(4) Uani 1.000000 .
H40a H -0.9739(10) 0.4826(4) 0.1065(3) 0.0357(6) Uiso 1.000000 GR
H40b H -0.9676(11) 0.41952(12) 0.1596(7) 0.0357(6) Uiso 1.000000 GR
H40c H -0.8455(2) 0.4721(5) 0.1932(5) 0.0357(6) Uiso 1.000000 GR
C41 C -0.1193(2) 0.11878(8) 0.30783(12) 0.0187(4) Uani 1.000000 .
H41a H -0.1301(14) 0.10878(10) 0.24398(14) 0.0280(5) Uiso 1.000000 GR
H41b H -0.0289(7) 0.09744(8) 0.3404(7) 0.0280(5) Uiso 1.000000 GR
H41c H -0.2135(8) 0.10623(12) 0.3312(7) 0.0280(5) Uiso 1.000000 GR
O5 O 0.28069(16) 0.17852(6) 0.39666(9) 0.0208(3) Uani 1.000000 .
H5a H 0.352(3) 0.2024(12) 0.4224(16) 0.040(7) Uiso 1.000000 .
H5b H 0.196(3) 0.2027(13) 0.3713(18) 0.052(8) Uiso 1.000000 .

loop_
_atom_site_aniso_label
_atom_site_aniso_U_11
_atom_site_aniso_U_22
_atom_site_aniso_U_33
_atom_site_aniso_U_12
_atom_site_aniso_U_13
_atom_site_aniso_U_23
O1 0.0158(6) 0.0194(6) 0.0208(6) 0.0001(5) -0.0027(5) -0.0037(5)
O2 0.0165(6) 0.0115(6) 0.0245(6) -0.0017(5) -0.0032(5) -0.0027(5)
O3 0.0146(6) 0.0185(6) 0.0256(6) 0.0021(5) -0.0023(5) 0.0021(5)
O4 0.0154(6) 0.0124(6) 0.0230(6) 0.0000(5) -0.0038(5) 0.0025(5)
N6 0.0138(7) 0.0125(7) 0.0155(6) -0.0028(6) -0.0014(5) -0.0017(6)
N7 0.0119(6) 0.0128(7) 0.0176(7) -0.0001(6) -0.0021(5) 0.0018(6)
N8 0.0124(7) 0.0165(7) 0.0191(7) -0.0000(6) -0.0030(6) 0.0014(6)
N9 0.0163(7) 0.0119(7) 0.0200(7) -0.0014(6) -0.0010(6) -0.0008(6)
N10 0.0159(7) 0.0138(7) 0.0193(7) -0.0006(6) -0.0017(6) 0.0003(6)
N11 0.0131(7) 0.0157(7) 0.0179(7) -0.0033(6) -0.0027(6) -0.0011(6)
C12 0.0147(8) 0.0165(8) 0.0187(8) 0.0016(7) 0.0020(6) 0.0005(7)
C13 0.0127(8) 0.0166(8) 0.0125(7) 0.0001(7) 0.0013(6) -0.0005(6)
C14 0.0156(8) 0.0134(8) 0.0181(8) 0.0001(7) 0.0001(7) 0.0020(7)
C15 0.0159(8) 0.0154(8) 0.0149(7) -0.0005(7) -0.0010(6) 0.0016(7)
C16 0.0135(8) 0.0178(9) 0.0173(8) 0.0005(7) -0.0001(7) 0.0024(7)
C17 0.0129(8) 0.0164(8) 0.0147(7) 0.0008(7) 0.0005(6) 0.0042(7)
C18 0.0141(8) 0.0166(8) 0.0199(8) -0.0031(7) -0.0001(7) -0.0002(7)
C19 0.0146(8) 0.0129(8) 0.0154(8) -0.0014(7) -0.0015(6) 0.0013(6)
C20 0.0141(8) 0.0136(8) 0.0150(7) -0.0005(7) -0.0005(6) 0.0005(6)
C21 0.0156(8) 0.0143(8) 0.0149(7) -0.0033(7) -0.0009(6) -0.0004(6)
C22 0.0154(8) 0.0138(8) 0.0224(8) -0.0029(7) 0.0011(7) 0.0014(7)
C23 0.0141(8) 0.0166(8) 0.0194(8) -0.0026(7) 0.0008(6) -0.0009(7)
C24 0.0132(8) 0.0190(9) 0.0158(8) -0.0023(7) 0.0025(6) -0.0022(7)
C25 0.0122(7) 0.0161(8) 0.0145(7) -0.0028(7) 0.0000(6) 0.0011(7)
C26 0.0192(8) 0.0133(8) 0.0223(8) 0.0017(7) -0.0003(7) 0.0009(7)
C27 0.0129(8) 0.0199(9) 0.0217(8) -0.0039(7) -0.0001(7) 0.0012(7)
C28 0.0168(8) 0.0138(8) 0.0256(9) 0.0020(7) 0.0010(7) -0.0013(7)
C29 0.0143(8) 0.0166(8) 0.0191(8) 0.0009(7) 0.0023(7) 0.0012(7)
C30 0.0126(7) 0.0163(8) 0.0182(8) 0.0005(7) -0.0019(6) -0.0014(7)
C31 0.0156(8) 0.0153(8) 0.0139(7) -0.0034(7) 0.0021(6) -0.0032(6)
C32 0.0170(8) 0.0137(8) 0.0155(8) -0.0015(7) 0.0016(6) -0.0003(6)
C33 0.0129(8) 0.0155(8) 0.0177(8) 0.0000(7) -0.0007(6) -0.0006(7)
C34 0.0121(8) 0.0207(9) 0.0243(9) 0.0012(7) -0.0001(7) -0.0015(7)
C35 0.0213(8) 0.0108(8) 0.0218(8) -0.0029(7) -0.0026(7) -0.0006(7)
C36 0.0242(9) 0.0270(10) 0.0219(9) -0.0104(8) 0.0031(7) -0.0018(8)
C37 0.0174(8) 0.0178(9) 0.0246(9) 0.0016(7) 0.0002(7) -0.0021(7)
C38 0.0201(9) 0.0125(8) 0.0271(9) -0.0020(7) 0.0006(7) -0.0045(7)
C39 0.0207(9) 0.0167(9) 0.0251(9) -0.0010(7) -0.0029(7) 0.0024(7)
C40 0.0222(9) 0.0251(10) 0.0239(9) 0.0054(8) 0.0032(7) -0.0028(8)
C41 0.0199(8) 0.0132(8) 0.0215(8) 0.0008(7) -0.0011(7) 0.0019(7)
O5 0.0220(7) 0.0139(6) 0.0248(7) -0.0004(6) -0.0020(6) 0.0000(5)

loop_
_atom_type_symbol
_atom_type_scat_dispersion_real
_atom_type_scat_dispersion_imag
_atom_type_scat_Cromer_Mann_a1
_atom_type_scat_Cromer_Mann_a2
_atom_type_scat_Cromer_Mann_a3
_atom_type_scat_Cromer_Mann_a4
_atom_type_scat_Cromer_Mann_b1
_atom_type_scat_Cromer_Mann_b2
_atom_type_scat_Cromer_Mann_b3
_atom_type_scat_Cromer_Mann_b4
_atom_type_scat_Cromer_Mann_c
_atom_type_scat_source
_atom_type_scat_dispersion_source
H 0.00000 0.00000 0.49300 0.32291 0.14019 0.04081 10.51090 26.12570 3.14236 57.79970 0.0030380000826 'International Tables Volume C Table 6.1.1.4 (pp. 500-502)' 'Henke, Gullikson and Davis, At. Data and Nucl. Data Tables, 1993, 54, 2'
C 0.00347 0.00161 2.31000 1.02000 1.58860 0.86500 20.84390 10.20750 0.56870 51.65120 0.215599998832 'International Tables Volume C Table 6.1.1.4 (pp. 500-502)' 'Henke, Gullikson and Davis, At. Data and Nucl. Data Tables, 1993, 54, 2'
O 0.01158 0.00611 3.04850 2.28680 1.54630 0.86700 13.27710 5.70110 0.32390 32.90890 0.250800013542 'International Tables Volume C Table 6.1.1.4 (pp. 500-502)' 'Henke, Gullikson and Davis, At. Data and Nucl. Data Tables, 1993, 54, 2'
N 0.00653 0.00323 12.21260 3.13220 2.01250 1.16630 0.00570 9.89330 28.99750 0.58260 -11.5290002823 'International Tables Volume C Table 6.1.1.4 (pp. 500-502)' 'Henke, Gullikson and Davis, At. Data and Nucl. Data Tables, 1993, 54, 2'

loop_
_geom_angle_atom_site_label_1
_geom_angle_atom_site_label_2
_geom_angle_atom_site_label_3
_geom_angle
C38 O2 C31 117.21(12)
C41 O4 C17 116.66(12)
N11 N6 N9 115.87(13)
C13 N6 N9 119.71(13)
C13 N6 N11 124.39(13)
N10 N7 N8 116.28(13)
C25 N7 N8 125.08(14)
C25 N7 N10 118.55(13)
C19 N8 N7 102.37(13)
C21 N9 N6 103.50(13)
C15 N10 N7 103.20(13)
C20 N11 N6 102.72(13)
C29 C12 C24 175.26(17)
C31 C13 N6 122.81(14)
C32 C13 N6 116.98(14)
C32 C13 C31 120.17(14)
C25 C14 C16 121.41(16)
C19 C15 N10 108.46(14)
C26 C15 N10 127.33(16)
C26 C15 C19 124.21(15)
C18 C16 C14 118.56(15)
C27 C16 C14 118.36(15)
C27 C16 C18 123.02(15)
C22 C17 O4 122.93(15)
C25 C17 O4 119.55(14)
C25 C17 C22 117.51(15)
C23 C18 C16 175.05(18)
C15 C19 N8 109.68(14)
C20 C19 N8 133.05(15)
C20 C19 C15 117.26(15)
C19 C20 N11 132.55(15)
C21 C20 N11 109.90(14)
C21 C20 C19 117.52(15)
C20 C21 N9 108.01(14)
C35 C21 N9 127.85(15)
C35 C21 C20 124.11(15)
C27 C22 C17 121.84(16)
C30 C23 C18 176.40(18)
C32 C24 C12 121.11(15)
C34 C24 C12 120.83(15)
C34 C24 C32 117.98(15)
C14 C25 N7 116.08(14)
C17 C25 N7 123.53(14)
C17 C25 C14 120.39(14)
C35 C26 C15 118.47(16)
C22 C27 C16 120.49(15)
C34 C28 C31 121.51(16)
C33 C29 C12 174.90(17)
C23 C30 O1 110.11(14)
C39 C30 O1 109.50(14)
C39 C30 C23 109.73(14)
C40 C30 O1 105.73(13)
C40 C30 C23 111.17(14)
C40 C30 C39 110.52(15)
C13 C31 O2 119.12(14)
C28 C31 O2 122.97(15)
C28 C31 C13 117.91(15)
C24 C32 C13 121.36(15)
C29 C33 O3 109.65(14)
C36 C33 O3 106.21(13)
C36 C33 C29 111.36(14)
C37 C33 O3 109.54(13)
C37 C33 C29 109.67(13)
C37 C33 C36 110.34(15)
C28 C34 C24 121.04(15)
C26 C35 C21 118.40(15)

loop_
_geom_bond_atom_site_label_1
_geom_bond_atom_site_label_2
_geom_bond_distance
O1 C30 1.4337(19)
O2 C31 1.3556(19)
O2 C38 1.434(2)
O3 C33 1.4275(19)
O4 C17 1.3577(19)
O4 C41 1.434(2)
N6 N9 1.3436(19)
N6 N11 1.3445(18)
N6 C13 1.433(2)
N7 N8 1.3449(18)
N7 N10 1.3435(19)
N7 C25 1.434(2)
N8 C19 1.342(2)
N9 C21 1.347(2)
N10 C15 1.341(2)
N11 C20 1.338(2)
C12 C24 1.441(2)
C12 C29 1.202(2)
C13 C31 1.406(2)
C13 C32 1.395(2)
C14 C16 1.390(2)
C14 C25 1.388(2)
C15 C19 1.407(2)
C15 C26 1.436(2)
C16 C18 1.436(2)
C16 C27 1.394(2)
C17 C22 1.400(2)
C17 C25 1.405(2)
C18 C23 1.201(2)
C19 C20 1.433(2)
C20 C21 1.406(2)
C21 C35 1.436(2)
C22 C27 1.377(2)
C23 C30 1.473(2)
C24 C32 1.395(2)
C24 C34 1.397(2)
C26 C35 1.360(2)
C28 C31 1.399(2)
C28 C34 1.376(2)
C29 C33 1.492(2)
C30 C39 1.528(2)
C30 C40 1.524(2)
C33 C36 1.516(2)
C33 C37 1.526(2)
